data_1558076
loop_
_publ_author_name
'He, Mian'
'Guo, Fu-Sheng'
'Tang, Jinkui'
'Mansikkam\"aki, Akseli'
'Layfield, Richard A.'

_publ_section_title
;
 Fulvalene as a platform for the synthesis of a dimetallic dysprosocenium
 single-molecule magnet.
;
_journal_issue 22
_journal_name_full 'Chemical science'
_journal_page_first 5745
_journal_page_last 5752
_journal_paper_doi 10.1039/d0sc02033h
_journal_volume 11
_journal_year 2020
_chemical_formula_moiety 'C34 H72 B4 Dy2 O2'
_chemical_formula_sum 'C34 H72 B4 Dy2 O2'
_chemical_formula_weight 881.15
_space_group_crystal_system triclinic
_space_group_IT_number 2
_space_group_name_Hall '-P 1'
_space_group_name_H-M_alt 'P -1'
_atom_sites_solution_hydrogens mixed
_atom_sites_solution_primary dual
_audit_creation_date 2020-01-10
_audit_creation_method
;
Olex2 1.2
(compiled 2018.05.29 svn.r3508 for OlexSys, GUI svn.r5506)
;
_audit_update_record
;
2020-03-26 deposited with the CCDC.	2020-05-18 downloaded from the CCDC.
;
_cell_angle_alpha 99.987(4)
_cell_angle_beta 105.704(4)
_cell_angle_gamma 107.788(4)
_cell_formula_units_Z 2
_cell_length_a 10.0067(5)
_cell_length_b 14.2962(7)
_cell_length_c 16.3689(8)
_cell_measurement_reflns_used 5651
_cell_measurement_temperature 220
_cell_measurement_theta_max 71.0180
_cell_measurement_theta_min 4.7850
_cell_volume 2061.0(2)
_computing_cell_refinement 'CrysAlisPro 1.171.39.46 (Rigaku OD, 2018)'
_computing_data_collection 'CrysAlisPro 1.171.39.46 (Rigaku OD, 2018)'
_computing_data_reduction 'CrysAlisPro 1.171.39.46 (Rigaku OD, 2018)'
_computing_molecular_graphics 'Olex2 (Dolomanov et al., 2009)'
_computing_publication_material 'Olex2 (Dolomanov et al., 2009)'
_computing_structure_refinement 'ShelXL (Sheldrick, 2015)'
_computing_structure_solution 'ShelXT (Sheldrick, 2015)'
_diffrn_ambient_temperature 220
_diffrn_detector 'CCD plate'
_diffrn_detector_area_resol_mean 16.1033
_diffrn_detector_type Eos
_diffrn_measured_fraction_theta_full 0.997
_diffrn_measured_fraction_theta_max 0.970
_diffrn_measurement_details
;
List of Runs (angles in degrees, time in seconds):

  # Type    Start    End  Width  t~exp~   \w     \q     \k     \f   Frames
#--------------------------------------------------------------------------
  1  \w    -95.00 -17.00   1.00    8.21    --  -36.75 -77.00 -90.00   78
  2  \w    -24.00  30.00   1.00    8.21    --  -36.75  77.00  30.00   54
  3  \w     68.00 101.00   1.00    8.21    --   36.75  77.00 120.00   33
  4  \w    -24.00  75.00   1.00    8.21    --   36.75 -99.00 120.00   99
  5  \w      9.00  40.00   1.00    8.21    --   36.75 -19.00 120.00   31
  6  \w    -21.00  76.00   1.00    8.21    --   36.75 -99.00   0.00   97
  7  \w     18.00  98.00   1.00    8.21    --   36.75  77.00-150.00   80
  8  \w     39.00 118.00   1.00   20.85    --  107.00 -45.00 -60.00   79
  9  \w     37.00 126.00   1.00   20.85    --  107.00 -30.00  90.00   89
 10  \w     39.00  82.00   1.00   20.85    --  107.00 -45.00  60.00   43
 11  \w     95.00 159.00   1.00   20.85    --  107.00  61.00 150.00   64
 12  \w     64.00 119.00   1.00   20.85    --  107.00 -91.00 158.06   55
 13  \w     39.00 120.00   1.00   20.85    --  107.00 -89.00-143.34   81
 14  \w     36.00  79.00   1.00   20.85    --  107.00 -15.00-120.00   43
 15  \w    118.00 175.00   1.00   20.85    --  107.00  77.00-150.00   57
 16  \w     71.00 115.00   1.00   20.85    --  107.00 -90.00  42.18   44
 17  \w     52.00  84.00   1.00   20.85    --  107.00-111.00-180.00   32
 18  \w    116.00 145.00   1.00   20.85    --  107.00 -15.00-120.00   29
 19  \w     39.00 115.00   1.00   20.85    --  107.00 -45.00-150.00   76
 20  \w     86.00 176.00   1.00   20.85    --  107.00  30.00 -90.00   90
 21  \w     65.00 108.00   1.00   20.85    --  107.00 -91.00  82.63   43
 22  \w     72.00 129.00   1.00   20.85    --  107.00 -91.00 -61.17   57
;
_diffrn_measurement_device 'four-circle diffractometer'
_diffrn_measurement_device_type 'Xcalibur, Eos, Gemini ultra'
_diffrn_measurement_method '\w scans'
_diffrn_orient_matrix_type 'CrysAlisPro convention (1999,Acta A55,543-557)'
_diffrn_orient_matrix_UB_11 -0.0505645000
_diffrn_orient_matrix_UB_12 -0.0849561000
_diffrn_orient_matrix_UB_13 -0.0864175000
_diffrn_orient_matrix_UB_21 0.1415532000
_diffrn_orient_matrix_UB_22 0.0574827000
_diffrn_orient_matrix_UB_23 -0.0182247000
_diffrn_orient_matrix_UB_31 0.0841516000
_diffrn_orient_matrix_UB_32 -0.0580518000
_diffrn_orient_matrix_UB_33 0.0506653000
_diffrn_radiation_monochromator mirror
_diffrn_radiation_probe x-ray
_diffrn_radiation_type CuK\a
_diffrn_radiation_wavelength 1.54184
_diffrn_reflns_av_R_equivalents 0.0314
_diffrn_reflns_av_unetI/netI 0.0487
_diffrn_reflns_Laue_measured_fraction_full 0.997
_diffrn_reflns_Laue_measured_fraction_max 0.970
_diffrn_reflns_limit_h_max 12
_diffrn_reflns_limit_h_min -9
_diffrn_reflns_limit_k_max 10
_diffrn_reflns_limit_k_min -17
_diffrn_reflns_limit_l_max 19
_diffrn_reflns_limit_l_min -20
_diffrn_reflns_number 13654
_diffrn_reflns_point_group_measured_fraction_full 0.997
_diffrn_reflns_point_group_measured_fraction_max 0.970
_diffrn_reflns_theta_full 67.684
_diffrn_reflns_theta_max 71.386
_diffrn_reflns_theta_min 3.381
_diffrn_source 'fine-focus sealed X-ray tube'
_diffrn_source_type 'Enhance Ultra (Cu) X-ray Source'
_exptl_absorpt_coefficient_mu 19.338
_exptl_absorpt_correction_T_max 1.00000
_exptl_absorpt_correction_T_min 0.50230
_exptl_absorpt_correction_type multi-scan
_exptl_absorpt_process_details
;
CrysAlisPro 1.171.39.46 (Rigaku Oxford Diffraction, 2018)
Empirical absorption correction using spherical harmonics,
 implemented in SCALE3 ABSPACK scaling algorithm.
;
_exptl_crystal_colour colourless
_exptl_crystal_colour_primary colourless
_exptl_crystal_density_diffrn 1.420
_exptl_crystal_description block
_exptl_crystal_F_000 888
_exptl_crystal_size_max 0.3
_exptl_crystal_size_mid 0.2
_exptl_crystal_size_min 0.2
_refine_diff_density_max 0.518
_refine_diff_density_min -0.753
_refine_diff_density_rms 0.080
_refine_ls_extinction_method none
_refine_ls_goodness_of_fit_ref 1.038
_refine_ls_hydrogen_treatment mixed
_refine_ls_matrix_type full
_refine_ls_number_parameters 455
_refine_ls_number_reflns 7793
_refine_ls_number_restraints 0
_refine_ls_restrained_S_all 1.038
_refine_ls_R_factor_all 0.0444
_refine_ls_R_factor_gt 0.0346
_refine_ls_shift/su_max 0.001
_refine_ls_shift/su_mean 0.000
_refine_ls_structure_factor_coef Fsqd
_refine_ls_weighting_details 'w=1/[\s^2^(Fo^2^)+(0.0324P)^2^+0.7966P] where P=(Fo^2^+2Fc^2^)/3'
_refine_ls_weighting_scheme calc
_refine_ls_wR_factor_gt 0.0806
_refine_ls_wR_factor_ref 0.0865
_reflns_Friedel_coverage 0.000
_reflns_number_gt 6524
_reflns_number_total 7793
_reflns_threshold_expression 'I > 2\s(I)'
_cod_data_source_file d0sc02033h2.cif
_cod_data_source_block exp_1973
_cod_depositor_comments
;Adding full bibliography for 1558076--1558078.cif.

 Adding full bibliography for 1558076--1558078.cif.
;
_cod_original_cell_volume 2061.03(19)
_cod_database_code 1558076
_shelx_shelxl_version_number 2018/3
_shelx_space_group_comment
;
The symmetry employed for this shelxl refinement is uniquely defined
by the following loop, which should always be used as a source of
symmetry information in preference to the above space-group names.
They are only intended as comments.
;
_shelx_estimated_absorpt_t_max 0.113
_shelx_estimated_absorpt_t_min 0.068
_reflns_odcompleteness_completeness 99.84
_reflns_odcompleteness_iscentric 1
_reflns_odcompleteness_theta 66.97
_olex2_refinement_description
;
1. Fixed Uiso
 At 1.2 times of:
  All C(H) groups, All C(H,H) groups
 At 1.5 times of:
  All C(H,H,H) groups
2.a Secondary CH2 refined with riding coordinates:
 C27(H27a,H27b), C28(H28a,H28b), C29(H29a,H29b), C30(H30a,H30b), C31(H31a,
 H31b), C32(H32a,H32b), C33(H33a,H33b), C34(H34a,H34b)
2.b Aromatic/amide H refined with riding coordinates:
 C3(H3), C5(H5), C8(H8), C10(H10)
2.c Idealised Me refined as rotating group:
 C12(H12a,H12b,H12c), C13(H13a,H13b,H13c), C14(H14a,H14b,H14c), C16(H16a,H16b,
 H16c), C17(H17a,H17b,H17c), C18(H18a,H18b,H18c), C20(H20a,H20b,H20c), C21(H21a,
 H21b,H21c), C22(H22a,H22b,H22c), C24(H24a,H24b,H24c), C25(H25a,H25b,H25c),
 C26(H26a,H26b,H26c)
;
_olex2_submission_special_instructions 'No special instructions were received'
_oxdiff_exptl_absorpt_empirical_details
;
Empirical correction (ABSPACK) includes:
- Absorption correction using spherical harmonics
- Frame scaling
;
_oxdiff_exptl_absorpt_empirical_full_max 1.820
_oxdiff_exptl_absorpt_empirical_full_min 0.730

loop_
_space_group_symop_operation_xyz
'x, y, z'
'-x, -y, -z'

loop_
_atom_site_label
_atom_site_type_symbol
_atom_site_fract_x
_atom_site_fract_y
_atom_site_fract_z
_atom_site_U_iso_or_equiv
_atom_site_adp_type
_atom_site_occupancy
_atom_site_site_symmetry_order
_atom_site_calc_flag
_atom_site_refinement_flags_posn
_atom_site_refinement_flags_adp
_atom_site_refinement_flags_occupancy
_atom_site_disorder_assembly
_atom_site_disorder_group
Dy1 Dy 0.25178(3) 0.84578(2) 0.62047(2) 0.04022(8) Uani 1 1 d . . . . .
B1 B 0.2256(8) 0.9003(6) 0.4813(5) 0.0640(17) Uani 1 1 d . . . . .
H1A H 0.268(6) 0.836(4) 0.489(3) 0.047(13) Uiso 1 1 d . . . . .
H1B H 0.109(6) 0.869(4) 0.483(4) 0.061(16) Uiso 1 1 d . . . . .
B2 B 0.0297(7) 0.6871(5) 0.5860(4) 0.0573(15) Uani 1 1 d . . . . .
H2A H 0.001(5) 0.751(4) 0.567(3) 0.045(13) Uiso 1 1 d . . . . .
H2B H 0.093(5) 0.728(3) 0.663(3) 0.041(12) Uiso 1 1 d . . . . .
Dy2 Dy 0.28200(3) 0.64855(2) 0.87710(2) 0.03544(7) Uani 1 1 d . . . . .
B3 B 0.2261(7) 0.8063(5) 0.9133(4) 0.0501(13) Uani 1 1 d . . . . .
H3A H 0.348(5) 0.808(3) 0.942(3) 0.037(12) Uiso 1 1 d . . . . .
H3B H 0.196(4) 0.772(3) 0.837(3) 0.027(10) Uiso 1 1 d . . . . .
B4 B 0.3272(8) 0.5880(6) 1.0125(4) 0.0589(16) Uani 1 1 d . . . . .
H4A H 0.433(6) 0.656(4) 1.012(3) 0.050(14) Uiso 1 1 d . . . . .
H4B H 0.247(7) 0.624(4) 1.008(4) 0.065(17) Uiso 1 1 d . . . . .
O1 O 0.1402(4) 0.9486(3) 0.6804(2) 0.0498(8) Uani 1 1 d . . . . .
O2 O 0.0292(3) 0.5459(3) 0.8192(2) 0.0483(8) Uani 1 1 d . . . . .
C1 C 0.4517(4) 0.7938(3) 0.7317(3) 0.0325(8) Uani 1 1 d . . . . .
C2 C 0.5035(4) 0.8082(3) 0.6591(3) 0.0337(8) Uani 1 1 d . . . . .
C3 C 0.5417(5) 0.9125(3) 0.6634(3) 0.0369(9) Uani 1 1 d . . . . .
H3 H 0.577862 0.943085 0.623293 0.044 Uiso 1 1 calc R . . . .
C4 C 0.5182(5) 0.9649(3) 0.7362(3) 0.0357(8) Uani 1 1 d . . . . .
C5 C 0.4593(4) 0.8911(3) 0.7763(3) 0.0341(8) Uani 1 1 d . . . . .
H5 H 0.429244 0.903907 0.825384 0.041 Uiso 1 1 calc R . . . .
C6 C 0.4290(4) 0.7024(3) 0.7665(3) 0.0322(8) Uani 1 1 d . . . . .
C7 C 0.5333(4) 0.6899(3) 0.8393(3) 0.0324(8) Uani 1 1 d . . . . .
C8 C 0.4787(4) 0.5838(3) 0.8344(3) 0.0341(8) Uani 1 1 d . . . . .
H8 H 0.525508 0.553654 0.874140 0.041 Uiso 1 1 calc R . . . .
C9 C 0.3452(5) 0.5302(3) 0.7618(3) 0.0371(9) Uani 1 1 d . . . . .
C10 C 0.3135(4) 0.6056(3) 0.7219(3) 0.0348(8) Uani 1 1 d . . . . .
H10 H 0.228330 0.592788 0.673102 0.042 Uiso 1 1 calc R . . . .
C11 C 0.5274(6) 0.7308(4) 0.5912(3) 0.0448(10) Uani 1 1 d . . . . .
C12 C 0.3810(7) 0.6451(4) 0.5287(4) 0.0666(15) Uani 1 1 d . . . . .
H12A H 0.330170 0.608553 0.562964 0.100 Uiso 1 1 calc GR . . . .
H12B H 0.402837 0.598186 0.488728 0.100 Uiso 1 1 calc GR . . . .
H12C H 0.317370 0.674468 0.494833 0.100 Uiso 1 1 calc GR . . . .
C13 C 0.6030(8) 0.7854(5) 0.5338(4) 0.0730(18) Uani 1 1 d . . . . .
H13A H 0.541525 0.818491 0.503533 0.109 Uiso 1 1 calc GR . . . .
H13B H 0.615199 0.735978 0.490600 0.109 Uiso 1 1 calc GR . . . .
H13C H 0.700272 0.836497 0.570897 0.109 Uiso 1 1 calc GR . . . .
C14 C 0.6289(7) 0.6808(5) 0.6386(4) 0.0659(15) Uani 1 1 d . . . . .
H14A H 0.724653 0.733285 0.676248 0.099 Uiso 1 1 calc GR . . . .
H14B H 0.644090 0.633444 0.595179 0.099 Uiso 1 1 calc GR . . . .
H14C H 0.582268 0.644108 0.674362 0.099 Uiso 1 1 calc GR . . . .
C15 C 0.5698(5) 1.0813(3) 0.7725(3) 0.0422(10) Uani 1 1 d . . . . .
C16 C 0.5351(8) 1.1322(4) 0.6979(4) 0.0701(17) Uani 1 1 d . . . . .
H16A H 0.585565 1.117761 0.657218 0.105 Uiso 1 1 calc GR . . . .
H16B H 0.569684 1.205564 0.723102 0.105 Uiso 1 1 calc GR . . . .
H16C H 0.428019 1.105286 0.666576 0.105 Uiso 1 1 calc GR . . . .
C17 C 0.4940(6) 1.1092(4) 0.8376(4) 0.0571(13) Uani 1 1 d . . . . .
H17A H 0.387233 1.086150 0.806773 0.086 Uiso 1 1 calc GR . . . .
H17B H 0.534550 1.182760 0.863069 0.086 Uiso 1 1 calc GR . . . .
H17C H 0.512348 1.076206 0.884290 0.086 Uiso 1 1 calc GR . . . .
C18 C 0.7385(6) 1.1227(4) 0.8210(4) 0.0693(17) Uani 1 1 d . . . . .
H18A H 0.760976 1.087562 0.865573 0.104 Uiso 1 1 calc GR . . . .
H18B H 0.773315 1.195410 0.849207 0.104 Uiso 1 1 calc GR . . . .
H18C H 0.788393 1.111284 0.779192 0.104 Uiso 1 1 calc GR . . . .
C19 C 0.6832(5) 0.7672(3) 0.9076(3) 0.0399(9) Uani 1 1 d . . . . .
C20 C 0.6633(6) 0.8502(4) 0.9704(3) 0.0578(13) Uani 1 1 d . . . . .
H20A H 0.614803 0.887491 0.936638 0.087 Uiso 1 1 calc GR . . . .
H20B H 0.760440 0.896931 1.011863 0.087 Uiso 1 1 calc GR . . . .
H20C H 0.602151 0.818733 1.002479 0.087 Uiso 1 1 calc GR . . . .
C21 C 0.7658(6) 0.7134(4) 0.9649(4) 0.0626(14) Uani 1 1 d . . . . .
H21A H 0.705724 0.682058 0.997598 0.094 Uiso 1 1 calc GR . . . .
H21B H 0.861148 0.763195 1.006053 0.094 Uiso 1 1 calc GR . . . .
H21C H 0.782617 0.661119 0.927235 0.094 Uiso 1 1 calc GR . . . .
C22 C 0.7843(6) 0.8206(5) 0.8609(4) 0.0647(15) Uani 1 1 d . . . . .
H22A H 0.813834 0.771448 0.828778 0.097 Uiso 1 1 calc GR . . . .
H22B H 0.872737 0.875019 0.904434 0.097 Uiso 1 1 calc GR . . . .
H22C H 0.730608 0.849274 0.819967 0.097 Uiso 1 1 calc GR . . . .
C23 C 0.2666(6) 0.4149(3) 0.7242(3) 0.0483(11) Uani 1 1 d . . . . .
C24 C 0.2747(12) 0.3614(5) 0.7969(5) 0.145(5) Uani 1 1 d . . . . .
H24A H 0.376219 0.364955 0.822772 0.217 Uiso 1 1 calc GR . . . .
H24B H 0.207584 0.290271 0.772230 0.217 Uiso 1 1 calc GR . . . .
H24C H 0.245556 0.394664 0.842222 0.217 Uiso 1 1 calc GR . . . .
C25 C 0.1030(6) 0.3838(4) 0.6686(4) 0.0726(18) Uani 1 1 d . . . . .
H25A H 0.051933 0.409553 0.704320 0.109 Uiso 1 1 calc GR . . . .
H25B H 0.056683 0.309763 0.647439 0.109 Uiso 1 1 calc GR . . . .
H25C H 0.096144 0.412172 0.618620 0.109 Uiso 1 1 calc GR . . . .
C26 C 0.3448(9) 0.3793(5) 0.6653(6) 0.126(4) Uani 1 1 d . . . . .
H26A H 0.340100 0.413333 0.618808 0.188 Uiso 1 1 calc GR . . . .
H26B H 0.295892 0.305869 0.639163 0.188 Uiso 1 1 calc GR . . . .
H26C H 0.448500 0.395748 0.700024 0.188 Uiso 1 1 calc GR . . . .
C27 C 0.0836(7) 1.0220(5) 0.6471(4) 0.0708(17) Uani 1 1 d . . . . .
H27A H -0.004816 0.987373 0.593446 0.085 Uiso 1 1 calc R . . . .
H27B H 0.160183 1.072289 0.633735 0.085 Uiso 1 1 calc R . . . .
C28 C 0.0453(11) 1.0714(6) 0.7192(5) 0.102(3) Uani 1 1 d . . . . .
H28A H 0.129490 1.134225 0.756804 0.122 Uiso 1 1 calc R . . . .
H28B H -0.041478 1.089264 0.695048 0.122 Uiso 1 1 calc R . . . .
C29 C 0.0125(11) 1.0025(7) 0.7687(5) 0.106(3) Uani 1 1 d . . . . .
H29A H -0.095902 0.966502 0.750422 0.128 Uiso 1 1 calc R . . . .
H29B H 0.050720 1.038850 0.831705 0.128 Uiso 1 1 calc R . . . .
C30 C 0.0858(8) 0.9284(5) 0.7521(5) 0.0743(19) Uani 1 1 d . . . . .
H30A H 0.168968 0.938529 0.805243 0.089 Uiso 1 1 calc R . . . .
H30B H 0.014023 0.857916 0.735042 0.089 Uiso 1 1 calc R . . . .
C31 C -0.0752(6) 0.5629(5) 0.7481(5) 0.0727(18) Uani 1 1 d . . . . .
H31A H -0.054068 0.547609 0.693247 0.087 Uiso 1 1 calc R . . . .
H31B H -0.066760 0.634349 0.762694 0.087 Uiso 1 1 calc R . . . .
C32 C -0.2283(7) 0.4933(6) 0.7371(5) 0.088(2) Uani 1 1 d . . . . .
H32A H -0.279779 0.531018 0.764086 0.106 Uiso 1 1 calc R . . . .
H32B H -0.288240 0.460544 0.674430 0.106 Uiso 1 1 calc R . . . .
C33 C -0.2026(7) 0.4168(5) 0.7831(5) 0.084(2) Uani 1 1 d . . . . .
H33A H -0.196237 0.359789 0.743392 0.101 Uiso 1 1 calc R . . . .
H33B H -0.282821 0.389864 0.806149 0.101 Uiso 1 1 calc R . . . .
C34 C -0.0578(6) 0.4752(5) 0.8560(4) 0.0680(16) Uani 1 1 d . . . . .
H34A H -0.072774 0.512294 0.906898 0.082 Uiso 1 1 calc R . . . .
H34B H -0.007830 0.429437 0.874764 0.082 Uiso 1 1 calc R . . . .
H1C H 0.302(6) 0.960(4) 0.535(4) 0.058(16) Uiso 1 1 d . . . . .
H1D H 0.231(8) 0.931(6) 0.426(5) 0.11(3) Uiso 1 1 d . . . . .
H2C H 0.126(6) 0.681(4) 0.553(4) 0.064(16) Uiso 1 1 d . . . . .
H2D H -0.058(7) 0.622(5) 0.572(4) 0.074(18) Uiso 1 1 d . . . . .
H3C H 0.154(6) 0.744(4) 0.934(4) 0.064(16) Uiso 1 1 d . . . . .
H3D H 0.206(6) 0.872(4) 0.921(3) 0.063(16) Uiso 1 1 d . . . . .
H4C H 0.289(6) 0.526(4) 0.952(4) 0.065(17) Uiso 1 1 d . . . . .
H4D H 0.352(7) 0.560(5) 1.073(4) 0.08(2) Uiso 1 1 d . . . . .

loop_
_atom_site_aniso_label
_atom_site_aniso_U_11
_atom_site_aniso_U_22
_atom_site_aniso_U_33
_atom_site_aniso_U_23
_atom_site_aniso_U_13
_atom_site_aniso_U_12
Dy1 0.03757(13) 0.04478(15) 0.03926(15) 0.01834(11) 0.01275(10) 0.01340(11)
B1 0.058(4) 0.081(5) 0.058(4) 0.040(4) 0.021(3) 0.020(3)
B2 0.042(3) 0.063(4) 0.050(3) 0.020(3) 0.005(2) 0.005(3)
Dy2 0.03755(13) 0.03742(14) 0.03904(14) 0.01591(10) 0.01938(10) 0.01594(10)
B3 0.062(3) 0.046(3) 0.054(3) 0.018(2) 0.026(3) 0.028(3)
B4 0.073(4) 0.075(4) 0.054(4) 0.042(3) 0.033(3) 0.038(4)
O1 0.0502(18) 0.059(2) 0.064(2) 0.0349(17) 0.0298(16) 0.0336(17)
O2 0.0387(16) 0.0521(19) 0.058(2) 0.0231(15) 0.0245(14) 0.0104(14)
C1 0.0336(19) 0.034(2) 0.033(2) 0.0100(15) 0.0157(15) 0.0125(16)
C2 0.037(2) 0.035(2) 0.031(2) 0.0065(15) 0.0175(16) 0.0121(16)
C3 0.039(2) 0.039(2) 0.037(2) 0.0150(17) 0.0198(17) 0.0116(18)
C4 0.036(2) 0.036(2) 0.039(2) 0.0109(17) 0.0164(16) 0.0139(17)
C5 0.0340(19) 0.038(2) 0.036(2) 0.0119(16) 0.0183(16) 0.0156(17)
C6 0.0332(19) 0.037(2) 0.032(2) 0.0097(16) 0.0179(16) 0.0145(16)
C7 0.0351(19) 0.0317(19) 0.034(2) 0.0101(15) 0.0157(16) 0.0131(16)
C8 0.037(2) 0.035(2) 0.035(2) 0.0134(16) 0.0135(16) 0.0166(17)
C9 0.041(2) 0.034(2) 0.040(2) 0.0104(17) 0.0167(17) 0.0146(18)
C10 0.035(2) 0.034(2) 0.036(2) 0.0122(16) 0.0133(16) 0.0118(16)
C11 0.059(3) 0.046(2) 0.038(2) 0.0084(19) 0.027(2) 0.024(2)
C12 0.081(4) 0.057(3) 0.052(3) -0.004(2) 0.027(3) 0.019(3)
C13 0.110(5) 0.064(4) 0.068(4) 0.018(3) 0.064(4) 0.036(4)
C14 0.082(4) 0.071(4) 0.062(3) 0.010(3) 0.036(3) 0.047(3)
C15 0.047(2) 0.035(2) 0.047(2) 0.0105(18) 0.020(2) 0.0138(19)
C16 0.110(5) 0.042(3) 0.064(4) 0.021(3) 0.032(3) 0.030(3)
C17 0.061(3) 0.045(3) 0.065(3) 0.000(2) 0.031(3) 0.019(2)
C18 0.045(3) 0.045(3) 0.096(5) -0.003(3) 0.018(3) 0.006(2)
C19 0.036(2) 0.040(2) 0.039(2) 0.0086(18) 0.0109(17) 0.0111(18)
C20 0.054(3) 0.053(3) 0.051(3) -0.002(2) 0.006(2) 0.018(2)
C21 0.050(3) 0.062(3) 0.064(3) 0.016(3) 0.002(2) 0.021(3)
C22 0.041(3) 0.077(4) 0.061(3) 0.020(3) 0.018(2) 0.002(3)
C23 0.050(3) 0.031(2) 0.057(3) 0.006(2) 0.018(2) 0.0104(19)
C24 0.214(11) 0.036(3) 0.090(6) 0.024(3) -0.030(6) -0.011(5)
C25 0.052(3) 0.047(3) 0.088(4) -0.012(3) 0.012(3) 0.004(2)
C26 0.101(6) 0.042(3) 0.212(10) -0.039(5) 0.097(7) -0.001(3)
C27 0.072(4) 0.078(4) 0.094(5) 0.057(4) 0.038(3) 0.045(3)
C28 0.166(9) 0.079(5) 0.112(6) 0.050(4) 0.067(6) 0.085(6)
C29 0.171(9) 0.134(7) 0.116(6) 0.077(6) 0.104(6) 0.121(7)
C30 0.093(5) 0.087(4) 0.100(5) 0.064(4) 0.065(4) 0.062(4)
C31 0.042(3) 0.085(4) 0.095(5) 0.050(4) 0.018(3) 0.019(3)
C32 0.048(3) 0.097(5) 0.089(5) 0.025(4) 0.009(3) 0.000(3)
C33 0.067(4) 0.065(4) 0.104(5) 0.016(4) 0.042(4) -0.003(3)
C34 0.055(3) 0.068(4) 0.091(4) 0.042(3) 0.039(3) 0.014(3)

loop_
_atom_type_symbol
_atom_type_description
_atom_type_scat_dispersion_real
_atom_type_scat_dispersion_imag
_atom_type_scat_source
C C 0.0181 0.0091 'International Tables Vol C Tables 4.2.6.8 and 6.1.1.4'
H H 0.0000 0.0000 'International Tables Vol C Tables 4.2.6.8 and 6.1.1.4'
B B 0.0090 0.0039 'International Tables Vol C Tables 4.2.6.8 and 6.1.1.4'
Dy Dy -9.8046 9.8477 'International Tables Vol C Tables 4.2.6.8 and 6.1.1.4'
O O 0.0492 0.0322 'International Tables Vol C Tables 4.2.6.8 and 6.1.1.4'

loop_
_geom_angle_atom_site_label_1
_geom_angle_atom_site_label_2
_geom_angle_atom_site_label_3
_geom_angle
_geom_angle_site_symmetry_1
_geom_angle_site_symmetry_3
_geom_angle_publ_flag
B1 Dy1 C1 137.24(19) . . ?
B1 Dy1 C2 106.17(19) . . ?
B1 Dy1 C3 90.96(19) . . ?
B1 Dy1 C4 107.5(2) . . ?
B1 Dy1 C5 138.00(19) . . ?
B2 Dy1 B1 106.6(2) . . ?
B2 Dy1 C1 97.38(17) . . ?
B2 Dy1 C2 111.12(19) . . ?
B2 Dy1 C3 142.01(19) . . ?
B2 Dy1 C4 145.14(17) . . ?
B2 Dy1 C5 114.51(17) . . ?
O1 Dy1 B1 95.7(2) . . ?
O1 Dy1 B2 92.3(2) . . ?
O1 Dy1 C1 118.49(11) . . ?
O1 Dy1 C2 140.96(12) . . ?
O1 Dy1 C3 119.76(13) . . ?
O1 Dy1 C4 91.31(13) . . ?
O1 Dy1 C5 91.08(12) . . ?
C2 Dy1 C1 31.16(11) . . ?
C3 Dy1 C1 50.96(12) . . ?
C3 Dy1 C2 30.90(13) . . ?
C3 Dy1 C4 31.15(12) . . ?
C3 Dy1 C5 50.74(12) . . ?
C4 Dy1 C1 51.32(12) . . ?
C4 Dy1 C2 51.66(12) . . ?
C4 Dy1 C5 30.74(12) . . ?
C5 Dy1 C1 30.90(12) . . ?
C5 Dy1 C2 51.24(11) . . ?
B3 Dy2 C6 97.86(16) . . ?
B3 Dy2 C7 111.00(17) . . ?
B3 Dy2 C8 142.25(17) . . ?
B3 Dy2 C9 146.04(17) . . ?
B3 Dy2 C10 114.86(16) . . ?
B4 Dy2 B3 107.4(2) . . ?
B4 Dy2 C6 137.49(18) . . ?
B4 Dy2 C7 106.70(18) . . ?
B4 Dy2 C8 90.47(18) . . ?
B4 Dy2 C9 105.91(19) . . ?
B4 Dy2 C10 137.03(18) . . ?
O2 Dy2 B3 91.80(17) . . ?
O2 Dy2 B4 93.8(2) . . ?
O2 Dy2 C6 119.39(12) . . ?
O2 Dy2 C7 142.14(12) . . ?
O2 Dy2 C8 120.55(12) . . ?
O2 Dy2 C9 92.23(13) . . ?
O2 Dy2 C10 92.11(12) . . ?
C7 Dy2 C6 31.02(12) . . ?
C8 Dy2 C6 50.94(12) . . ?
C8 Dy2 C7 31.27(12) . . ?
C8 Dy2 C9 30.99(13) . . ?
C8 Dy2 C10 50.84(12) . . ?
C9 Dy2 C6 51.57(12) . . ?
C9 Dy2 C7 52.03(12) . . ?
C10 Dy2 C6 30.75(12) . . ?
C10 Dy2 C7 51.32(12) . . ?
C10 Dy2 C9 31.28(12) . . ?
C27 O1 Dy1 130.2(3) . . ?
C27 O1 C30 107.9(4) . . ?
C30 O1 Dy1 120.5(3) . . ?
C31 O2 Dy2 122.1(3) . . ?
C31 O2 C34 107.4(4) . . ?
C34 O2 Dy2 129.0(3) . . ?
C2 C1 Dy1 73.3(2) . . ?
C2 C1 C6 126.6(3) . . ?
C5 C1 Dy1 72.4(2) . . ?
C5 C1 C2 106.5(3) . . ?
C5 C1 C6 125.4(3) . . ?
C6 C1 Dy1 130.0(3) . . ?
C1 C2 Dy1 75.6(2) . . ?
C1 C2 C11 129.7(4) . . ?
C3 C2 Dy1 72.2(2) . . ?
C3 C2 C1 106.6(3) . . ?
C3 C2 C11 123.6(4) . . ?
C11 C2 Dy1 120.9(3) . . ?
C2 C3 Dy1 76.9(2) . . ?
C2 C3 C4 110.5(4) . . ?
C4 C3 Dy1 75.7(2) . . ?
C3 C4 Dy1 73.1(2) . . ?
C3 C4 C15 126.4(4) . . ?
C5 C4 Dy1 74.7(2) . . ?
C5 C4 C3 106.4(4) . . ?
C5 C4 C15 126.7(4) . . ?
C15 C4 Dy1 124.5(3) . . ?
C1 C5 Dy1 76.7(2) . . ?
C4 C5 Dy1 74.6(2) . . ?
C4 C5 C1 110.0(3) . . ?
C1 C6 Dy2 129.4(2) . . ?
C7 C6 Dy2 73.4(2) . . ?
C7 C6 C1 126.7(4) . . ?
C10 C6 Dy2 72.2(2) . . ?
C10 C6 C1 124.7(4) . . ?
C10 C6 C7 107.4(4) . . ?
C6 C7 Dy2 75.5(2) . . ?
C6 C7 C19 130.5(4) . . ?
C8 C7 Dy2 72.4(2) . . ?
C8 C7 C6 106.1(3) . . ?
C8 C7 C19 123.2(4) . . ?
C19 C7 Dy2 120.8(3) . . ?
C7 C8 Dy2 76.3(2) . . ?
C9 C8 Dy2 75.7(2) . . ?
C9 C8 C7 110.8(4) . . ?
C8 C9 Dy2 73.3(2) . . ?
C8 C9 C10 105.6(4) . . ?
C8 C9 C23 127.1(4) . . ?
C10 C9 Dy2 73.8(2) . . ?
C10 C9 C23 126.5(4) . . ?
C23 C9 Dy2 125.7(3) . . ?
C6 C10 Dy2 77.0(2) . . ?
C6 C10 C9 110.0(4) . . ?
C9 C10 Dy2 74.9(2) . . ?
C12 C11 C2 113.1(4) . . ?
C12 C11 C14 107.8(5) . . ?
C13 C11 C2 110.2(4) . . ?
C13 C11 C12 107.3(4) . . ?
C13 C11 C14 107.8(5) . . ?
C14 C11 C2 110.5(4) . . ?
C4 C15 C16 111.7(4) . . ?
C17 C15 C4 111.2(4) . . ?
C17 C15 C16 108.2(4) . . ?
C18 C15 C4 107.4(4) . . ?
C18 C15 C16 109.4(5) . . ?
C18 C15 C17 108.8(4) . . ?
C7 C19 C21 110.9(4) . . ?
C20 C19 C7 112.6(4) . . ?
C20 C19 C21 107.1(4) . . ?
C20 C19 C22 107.5(4) . . ?
C22 C19 C7 110.3(4) . . ?
C22 C19 C21 108.1(4) . . ?
C9 C23 C24 111.5(4) . . ?
C9 C23 C25 112.3(4) . . ?
C24 C23 C25 108.4(6) . . ?
C26 C23 C9 107.4(4) . . ?
C26 C23 C24 109.1(7) . . ?
C26 C23 C25 108.1(5) . . ?
O1 C27 C28 104.5(5) . . ?
C29 C28 C27 107.9(6) . . ?
C28 C29 C30 107.2(6) . . ?
O1 C30 C29 105.9(5) . . ?
O2 C31 C32 107.2(5) . . ?
C33 C32 C31 104.3(6) . . ?
C32 C33 C34 103.6(5) . . ?
O2 C34 C33 104.9(5) . . ?

loop_
_geom_bond_atom_site_label_1
_geom_bond_atom_site_label_2
_geom_bond_distance
_geom_bond_site_symmetry_2
_geom_bond_publ_flag
Dy1 B1 2.506(6) . ?
Dy1 B2 2.490(6) . ?
Dy1 O1 2.338(3) . ?
Dy1 C1 2.698(4) . ?
Dy1 C2 2.668(4) . ?
Dy1 C3 2.607(4) . ?
Dy1 C4 2.640(4) . ?
Dy1 C5 2.641(4) . ?
Dy2 B3 2.498(6) . ?
Dy2 B4 2.496(6) . ?
Dy2 O2 2.324(3) . ?
Dy2 C6 2.696(4) . ?
Dy2 C7 2.668(4) . ?
Dy2 C8 2.619(4) . ?
Dy2 C9 2.648(4) . ?
Dy2 C10 2.635(4) . ?
O1 C27 1.454(6) . ?
O1 C30 1.457(6) . ?
O2 C31 1.449(6) . ?
O2 C34 1.449(6) . ?
C1 C2 1.441(5) . ?
C1 C5 1.423(5) . ?
C1 C6 1.493(5) . ?
C2 C3 1.406(6) . ?
C2 C11 1.548(5) . ?
C3 C4 1.409(6) . ?
C4 C5 1.400(6) . ?
C4 C15 1.535(6) . ?
C6 C7 1.435(5) . ?
C6 C10 1.414(6) . ?
C7 C8 1.426(6) . ?
C7 C19 1.540(6) . ?
C8 C9 1.408(6) . ?
C9 C10 1.424(6) . ?
C9 C23 1.520(6) . ?
C11 C12 1.533(7) . ?
C11 C13 1.530(7) . ?
C11 C14 1.535(7) . ?
C15 C16 1.539(7) . ?
C15 C17 1.532(6) . ?
C15 C18 1.527(7) . ?
C19 C20 1.527(6) . ?
C19 C21 1.542(6) . ?
C19 C22 1.530(6) . ?
C23 C24 1.521(8) . ?
C23 C25 1.521(7) . ?
C23 C26 1.511(8) . ?
C27 C28 1.471(9) . ?
C28 C29 1.399(9) . ?
C29 C30 1.489(8) . ?
C31 C32 1.492(8) . ?
C32 C33 1.478(10) . ?
C33 C34 1.483(9) . ?
